data_4069991
loop_
_publ_author_name
'Enk, Barbara'
'Kopacka, Holger'
'Wurst, Klaus'
'M\"uller, Thomas'
'Bildstein, Benno'

_publ_section_title
;
 An Efficient, Modular Route to New 2-Acyl-6-aminopentafulvenes and
 Planar-Chiral [N,O]-Functionalized Pentamethylruthenocenes
;
_journal_issue 18
_journal_name_full Organometallics
_journal_page_first 5575
_journal_paper_doi 10.1021/om900549c
_journal_volume 28
_journal_year 2009
_chemical_formula_sum 'C66 H76 Cl6 N2 Ru2 Zr'
_chemical_formula_weight 1403.35
_chemical_name_systematic
; 
 ? 
;
_space_group_IT_number 2
_symmetry_cell_setting triclinic
_symmetry_space_group_name_Hall '-P 1'
_symmetry_space_group_name_H-M 'P -1'
_atom_sites_solution_hydrogens geom
_atom_sites_solution_primary direct
_atom_sites_solution_secondary difmap
_audit_creation_method SHELXL-97
_cell_angle_alpha 101.934(2)
_cell_angle_beta 96.762(2)
_cell_angle_gamma 99.621(2)
_cell_formula_units_Z 1
_cell_length_a 11.2220(3)
_cell_length_b 11.2334(3)
_cell_length_c 12.8321(3)
_cell_measurement_reflns_used 14459
_cell_measurement_temperature 233(2)
_cell_measurement_theta_max 27.0
_cell_measurement_theta_min 1.0
_cell_volume 1540.83(7)
_computing_data_collection COLLECT
_computing_data_reduction 'DENZO and SCALEPACK'
_computing_structure_refinement 'SHELXL-97 (Sheldrick, 1997)'
_computing_structure_solution 'SHELXS-97 (Sheldrick, 1990)'
_diffrn_ambient_temperature 233(2)
_diffrn_measured_fraction_theta_full 0.989
_diffrn_measured_fraction_theta_max 0.989
_diffrn_measurement_device_type 'Nonius KappaCCD'
_diffrn_measurement_method 'phi- and omega scans'
_diffrn_radiation_monochromator graphite
_diffrn_radiation_source 'fine-focus sealed tube'
_diffrn_radiation_type MoK\a
_diffrn_radiation_wavelength 0.71073
_diffrn_reflns_av_R_equivalents 0.0207
_diffrn_reflns_av_sigmaI/netI 0.0314
_diffrn_reflns_limit_h_max 14
_diffrn_reflns_limit_h_min -13
_diffrn_reflns_limit_k_max 12
_diffrn_reflns_limit_k_min -14
_diffrn_reflns_limit_l_max 16
_diffrn_reflns_limit_l_min -16
_diffrn_reflns_number 10050
_diffrn_reflns_theta_full 27.00
_diffrn_reflns_theta_max 27.00
_diffrn_reflns_theta_min 1.86
_diffrn_standards_number 0
_exptl_absorpt_coefficient_mu 0.952
_exptl_absorpt_correction_type none
_exptl_crystal_colour red
_exptl_crystal_density_diffrn 1.512
_exptl_crystal_density_method 'not measured'
_exptl_crystal_description prism
_exptl_crystal_F_000 716
_exptl_crystal_size_max 0.3
_exptl_crystal_size_mid 0.2
_exptl_crystal_size_min 0.15
_refine_diff_density_max 0.483
_refine_diff_density_min -0.510
_refine_diff_density_rms 0.056
_refine_ls_extinction_method none
_refine_ls_goodness_of_fit_ref 1.038
_refine_ls_hydrogen_treatment constr
_refine_ls_matrix_type full
_refine_ls_number_parameters 356
_refine_ls_number_reflns 6659
_refine_ls_number_restraints 0
_refine_ls_restrained_S_all 1.038
_refine_ls_R_factor_all 0.0297
_refine_ls_R_factor_gt 0.0260
_refine_ls_shift/su_max 0.004
_refine_ls_shift/su_mean 0.000
_refine_ls_structure_factor_coef Fsqd
_refine_ls_weighting_details 'calc w=1/[\s^2^(Fo^2^)+(0.0217P)^2^+1.0068P] where P=(Fo^2^+2Fc^2^)/3'
_refine_ls_weighting_scheme calc
_refine_ls_wR_factor_gt 0.0635
_refine_ls_wR_factor_ref 0.0656
_reflns_number_gt 6086
_reflns_number_total 6659
_reflns_threshold_expression >2sigma(I)
_cod_data_source_file om900549c_si_001.cif
_cod_data_source_block 23
_cod_original_sg_symbol_H-M P-1
_cod_database_code 4069991

loop_
_symmetry_equiv_pos_as_xyz
'x, y, z'
'-x, -y, -z'

loop_
_atom_site_label
_atom_site_type_symbol
_atom_site_fract_x
_atom_site_fract_y
_atom_site_fract_z
_atom_site_U_iso_or_equiv
_atom_site_adp_type
_atom_site_occupancy
_atom_site_symmetry_multiplicity
_atom_site_calc_flag
_atom_site_refinement_flags
Ru1 Ru 0.274565(13) 0.623392(13) 0.681563(12) 0.02777(5) Uani 1 1 d .
Zr1 Zr 0.0000 0.0000 0.5000 0.02936(7) Uani 1 2 d S
Cl1 Cl -0.19022(6) -0.05345(6) 0.36627(6) 0.05973(18) Uani 1 1 d .
Cl2 Cl -0.04916(6) 0.20346(5) 0.57640(5) 0.04641(13) Uani 1 1 d .
Cl3 Cl 0.10710(6) 0.09418(5) 0.37193(5) 0.05062(14) Uani 1 1 d .
N1 N 0.23298(14) 0.74249(15) 0.97121(13) 0.0293(3) Uani 1 1 d .
C1 C 0.3608(2) 0.4805(2) 0.5956(2) 0.0472(6) Uani 1 1 d .
C01 C 0.3135(3) 0.3429(3) 0.5692(3) 0.0826(11) Uani 1 1 d .
H01A H 0.3696 0.3010 0.5306 0.124 Uiso 1 1 calc R
H01B H 0.2336 0.3236 0.5246 0.124 Uiso 1 1 calc R
H01C H 0.3067 0.3153 0.6355 0.124 Uiso 1 1 calc R
C2 C 0.3348(2) 0.5645(3) 0.52953(18) 0.0490(6) Uani 1 1 d .
C02 C 0.2547(3) 0.5294(4) 0.4213(2) 0.0840(11) Uani 1 1 d .
H02A H 0.2143 0.5972 0.4116 0.126 Uiso 1 1 calc R
H02B H 0.1935 0.4558 0.4173 0.126 Uiso 1 1 calc R
H02C H 0.3043 0.5125 0.3651 0.126 Uiso 1 1 calc R
C3 C 0.40351(19) 0.6860(2) 0.58241(18) 0.0411(5) Uani 1 1 d .
C03 C 0.4083(3) 0.8014(3) 0.5414(3) 0.0699(9) Uani 1 1 d .
H03A H 0.4111 0.8714 0.6010 0.105 Uiso 1 1 calc R
H03B H 0.3360 0.7925 0.4887 0.105 Uiso 1 1 calc R
H03C H 0.4809 0.8155 0.5079 0.105 Uiso 1 1 calc R
C4 C 0.47339(18) 0.6753(2) 0.67943(17) 0.0353(4) Uani 1 1 d .
C04 C 0.5729(2) 0.7767(2) 0.7490(2) 0.0519(6) Uani 1 1 d .
H04A H 0.5878 0.7611 0.8205 0.078 Uiso 1 1 calc R
H04B H 0.5477 0.8559 0.7541 0.078 Uiso 1 1 calc R
H04C H 0.6472 0.7784 0.7172 0.078 Uiso 1 1 calc R
C5 C 0.44549(19) 0.5490(2) 0.68715(19) 0.0390(5) Uani 1 1 d .
C05 C 0.5044(2) 0.4948(3) 0.7727(2) 0.0560(7) Uani 1 1 d .
H05A H 0.4420 0.4571 0.8087 0.084 Uiso 1 1 calc R
H05B H 0.5621 0.5600 0.8250 0.084 Uiso 1 1 calc R
H05C H 0.5472 0.4322 0.7398 0.084 Uiso 1 1 calc R
C6 C 0.09213(17) 0.54076(19) 0.70565(16) 0.0336(4) Uani 1 1 d .
H6 H 0.0645 0.4544 0.6912 0.040 Uiso 1 1 calc .
C7 C 0.08058(18) 0.6190(2) 0.63304(17) 0.0376(5) Uani 1 1 d .
H7 H 0.0414 0.5921 0.5610 0.045 Uiso 1 1 calc .
C8 C 0.13684(18) 0.74445(19) 0.68454(16) 0.0345(4) Uani 1 1 d .
H8 H 0.1417 0.8134 0.6532 0.041 Uiso 1 1 calc .
C9 C 0.18366(16) 0.74471(17) 0.79153(15) 0.0285(4) Uani 1 1 d .
C10 C 0.15498(16) 0.62106(17) 0.80617(15) 0.0270(4) Uani 1 1 d .
C11 C 0.19365(15) 0.62478(17) 0.91695(15) 0.0279(4) Uani 1 1 d .
C12 C 0.18882(17) 0.51490(19) 0.96301(17) 0.0342(4) Uani 1 1 d .
C13 C 0.20105(19) 0.4046(2) 0.8951(2) 0.0418(5) Uani 1 1 d .
H13 H 0.2136 0.4034 0.8238 0.050 Uiso 1 1 calc .
C14 C 0.1947(2) 0.2968(2) 0.9326(3) 0.0546(7) Uani 1 1 d .
H14 H 0.2036 0.2228 0.8870 0.066 Uiso 1 1 calc .
C15 C 0.1753(2) 0.2982(3) 1.0365(3) 0.0592(8) Uani 1 1 d .
H15 H 0.1727 0.2254 1.0621 0.071 Uiso 1 1 calc .
C16 C 0.1596(2) 0.4052(3) 1.1034(2) 0.0589(7) Uani 1 1 d .
H16 H 0.1442 0.4044 1.1737 0.071 Uiso 1 1 calc .
C17 C 0.1665(2) 0.5147(2) 1.06781(19) 0.0463(5) Uani 1 1 d .
H17 H 0.1563 0.5878 1.1138 0.056 Uiso 1 1 calc .
C18 C 0.30062(17) 0.78318(18) 1.08018(16) 0.0326(4) Uani 1 1 d .
C19 C 0.42314(18) 0.77066(19) 1.09622(17) 0.0362(4) Uani 1 1 d .
C20 C 0.4901(2) 0.8200(2) 1.19892(19) 0.0438(5) Uani 1 1 d .
H20 H 0.5732 0.8150 1.2116 0.053 Uiso 1 1 calc .
C21 C 0.4372(2) 0.8758(2) 1.28213(18) 0.0482(6) Uani 1 1 d .
H21 H 0.4847 0.9104 1.3504 0.058 Uiso 1 1 calc .
C22 C 0.3145(2) 0.8814(2) 1.26622(18) 0.0473(5) Uani 1 1 d .
H22 H 0.2786 0.9170 1.3245 0.057 Uiso 1 1 calc .
C23 C 0.2434(2) 0.8349(2) 1.16453(17) 0.0410(5) Uani 1 1 d .
C24 C 0.22705(17) 0.83458(17) 0.89815(16) 0.0313(4) Uani 1 1 d .
C25 C 0.3506(2) 0.9191(2) 0.90814(19) 0.0427(5) Uani 1 1 d .
H25A H 0.3713 0.9736 0.9797 0.064 Uiso 1 1 calc .
H25B H 0.3469 0.9685 0.8546 0.064 Uiso 1 1 calc .
H25C H 0.4127 0.8693 0.8965 0.064 Uiso 1 1 calc .
C26 C 0.1294(2) 0.9119(2) 0.9235(2) 0.0474(5) Uani 1 1 d .
H26A H 0.1570 0.9705 0.9926 0.071 Uiso 1 1 calc .
H26B H 0.0536 0.8575 0.9263 0.071 Uiso 1 1 calc .
H26C H 0.1157 0.9568 0.8676 0.071 Uiso 1 1 calc .
C191 C 0.4809(2) 0.7028(3) 1.0087(2) 0.0519(6) Uani 1 1 d .
H19A H 0.5628 0.7484 1.0105 0.078 Uiso 1 1 calc R
H19B H 0.4321 0.6954 0.9392 0.078 Uiso 1 1 calc R
H19C H 0.4851 0.6207 1.0198 0.078 Uiso 1 1 calc R
C231 C 0.1083(2) 0.8337(3) 1.1522(2) 0.0618(8) Uani 1 1 d .
H23A H 0.0751 0.8049 1.2111 0.093 Uiso 1 1 calc R
H23B H 0.0681 0.7784 1.0841 0.093 Uiso 1 1 calc R
H23C H 0.0945 0.9169 1.1534 0.093 Uiso 1 1 calc R

loop_
_atom_site_aniso_label
_atom_site_aniso_U_11
_atom_site_aniso_U_22
_atom_site_aniso_U_33
_atom_site_aniso_U_23
_atom_site_aniso_U_13
_atom_site_aniso_U_12
Ru1 0.02627(8) 0.02847(9) 0.02820(9) 0.00572(6) 0.00409(6) 0.00550(6)
Zr1 0.03384(14) 0.02500(13) 0.02685(13) 0.00260(10) -0.00121(10) 0.00754(10)
Cl1 0.0529(3) 0.0450(3) 0.0692(4) 0.0154(3) -0.0275(3) -0.0009(3)
Cl2 0.0653(4) 0.0331(3) 0.0425(3) 0.0040(2) 0.0103(3) 0.0190(2)
Cl3 0.0638(4) 0.0441(3) 0.0476(3) 0.0121(3) 0.0205(3) 0.0109(3)
N1 0.0268(8) 0.0315(8) 0.0270(8) 0.0043(6) 0.0022(6) 0.0032(6)
C1 0.0381(11) 0.0408(12) 0.0609(15) -0.0018(11) 0.0211(11) 0.0104(9)
C01 0.0678(19) 0.0402(15) 0.126(3) -0.0192(17) 0.038(2) 0.0035(13)
C2 0.0359(11) 0.0749(17) 0.0327(11) -0.0001(11) 0.0121(9) 0.0123(11)
C02 0.0526(16) 0.150(3) 0.0346(14) -0.0113(17) 0.0088(12) 0.0184(18)
C3 0.0348(10) 0.0559(14) 0.0396(11) 0.0204(10) 0.0149(9) 0.0107(10)
C03 0.0662(18) 0.093(2) 0.077(2) 0.0593(18) 0.0294(15) 0.0281(16)
C4 0.0273(9) 0.0416(11) 0.0410(11) 0.0156(9) 0.0110(8) 0.0062(8)
C04 0.0355(11) 0.0585(15) 0.0576(15) 0.0132(12) 0.0090(11) -0.0030(10)
C5 0.0315(10) 0.0417(11) 0.0524(13) 0.0180(10) 0.0186(9) 0.0141(9)
C05 0.0504(14) 0.0630(16) 0.0765(18) 0.0409(14) 0.0259(13) 0.0300(12)
C6 0.0255(9) 0.0351(10) 0.0346(10) -0.0006(8) 0.0031(8) 0.0024(8)
C7 0.0264(9) 0.0494(12) 0.0320(10) 0.0019(9) -0.0038(8) 0.0086(8)
C8 0.0338(10) 0.0387(11) 0.0334(10) 0.0100(8) 0.0002(8) 0.0149(8)
C9 0.0258(8) 0.0301(9) 0.0287(9) 0.0041(7) 0.0016(7) 0.0085(7)
C10 0.0226(8) 0.0285(9) 0.0285(9) 0.0036(7) 0.0046(7) 0.0043(7)
C11 0.0201(8) 0.0316(9) 0.0311(9) 0.0058(8) 0.0050(7) 0.0033(7)
C12 0.0236(9) 0.0375(10) 0.0416(11) 0.0150(9) 0.0024(8) 0.0005(8)
C13 0.0323(10) 0.0385(11) 0.0568(14) 0.0147(10) 0.0096(9) 0.0067(9)
C14 0.0352(11) 0.0393(12) 0.094(2) 0.0263(13) 0.0093(12) 0.0063(9)
C15 0.0363(12) 0.0514(15) 0.093(2) 0.0426(15) -0.0055(13) -0.0028(10)
C16 0.0458(14) 0.0729(19) 0.0561(15) 0.0383(14) -0.0056(11) -0.0129(12)
C17 0.0405(12) 0.0534(14) 0.0412(12) 0.0171(11) 0.0001(9) -0.0043(10)
C18 0.0293(9) 0.0354(10) 0.0295(10) 0.0061(8) -0.0001(8) 0.0008(8)
C19 0.0318(10) 0.0373(11) 0.0393(11) 0.0139(9) 0.0039(8) 0.0011(8)
C20 0.0350(11) 0.0481(13) 0.0463(13) 0.0233(11) -0.0085(9) -0.0029(9)
C21 0.0553(14) 0.0439(12) 0.0344(11) 0.0114(10) -0.0134(10) -0.0099(10)
C22 0.0562(14) 0.0499(13) 0.0293(11) 0.0029(10) 0.0004(10) 0.0042(11)
C23 0.0386(11) 0.0477(12) 0.0314(10) 0.0022(9) 0.0019(9) 0.0053(9)
C24 0.0313(9) 0.0296(9) 0.0317(10) 0.0050(8) 0.0012(8) 0.0073(8)
C25 0.0439(12) 0.0343(11) 0.0441(12) 0.0096(9) 0.0003(10) -0.0047(9)
C26 0.0524(13) 0.0404(12) 0.0509(14) 0.0029(10) 0.0100(11) 0.0218(10)
C191 0.0385(12) 0.0704(17) 0.0538(14) 0.0213(13) 0.0067(10) 0.0218(11)
C231 0.0416(13) 0.100(2) 0.0367(13) -0.0032(13) 0.0086(10) 0.0179(14)

loop_
_atom_type_symbol
_atom_type_description
_atom_type_scat_dispersion_real
_atom_type_scat_dispersion_imag
_atom_type_scat_source
C C 0.0033 0.0016 'International Tables Vol C Tables 4.2.6.8 and 6.1.1.4'
H H 0.0000 0.0000 'International Tables Vol C Tables 4.2.6.8 and 6.1.1.4'
N N 0.0061 0.0033 'International Tables Vol C Tables 4.2.6.8 and 6.1.1.4'
Cl Cl 0.1484 0.1585 'International Tables Vol C Tables 4.2.6.8 and 6.1.1.4'
Zr Zr -2.9673 0.5597 'International Tables Vol C Tables 4.2.6.8 and 6.1.1.4'
Ru Ru -1.2594 0.8363 'International Tables Vol C Tables 4.2.6.8 and 6.1.1.4'

loop_
_geom_angle_atom_site_label_1
_geom_angle_atom_site_label_2
_geom_angle_atom_site_label_3
_geom_angle
_geom_angle_site_symmetry_1
_geom_angle_site_symmetry_3
C2 Ru1 C3 38.88(9) . .
C2 Ru1 C7 102.49(8) . .
C3 Ru1 C7 118.73(8) . .
C2 Ru1 C1 38.65(10) . .
C3 Ru1 C1 64.65(9) . .
C7 Ru1 C1 119.49(9) . .
C2 Ru1 C6 119.58(8) . .
C3 Ru1 C6 152.51(8) . .
C7 Ru1 C6 37.84(8) . .
C1 Ru1 C6 110.10(8) . .
C2 Ru1 C10 157.40(8) . .
C3 Ru1 C10 162.31(8) . .
C7 Ru1 C10 62.40(7) . .
C1 Ru1 C10 131.74(8) . .
C6 Ru1 C10 38.20(7) . .
C2 Ru1 C9 152.30(9) . .
C3 Ru1 C9 125.28(8) . .
C7 Ru1 C9 62.37(7) . .
C1 Ru1 C9 168.75(9) . .
C6 Ru1 C9 63.90(7) . .
C10 Ru1 C9 37.72(7) . .
C2 Ru1 C4 63.80(8) . .
C3 Ru1 C4 38.10(8) . .
C7 Ru1 C4 155.77(8) . .
C1 Ru1 C4 63.29(8) . .
C6 Ru1 C4 166.17(8) . .
C10 Ru1 C4 136.25(7) . .
C9 Ru1 C4 120.20(8) . .
C2 Ru1 C5 63.54(9) . .
C3 Ru1 C5 63.76(8) . .
C7 Ru1 C5 155.93(8) . .
C1 Ru1 C5 37.44(9) . .
C6 Ru1 C5 129.81(8) . .
C10 Ru1 C5 123.37(7) . .
C9 Ru1 C5 138.28(8) . .
C4 Ru1 C5 37.60(8) . .
C2 Ru1 C8 116.71(9) . .
C3 Ru1 C8 106.48(8) . .
C7 Ru1 C8 37.84(8) . .
C1 Ru1 C8 150.87(9) . .
C6 Ru1 C8 64.05(8) . .
C10 Ru1 C8 62.74(7) . .
C9 Ru1 C8 37.08(7) . .
C4 Ru1 C8 127.94(8) . .
C5 Ru1 C8 165.20(8) . .
Cl3 Zr1 Cl3 180.000(1) . 2_556
Cl3 Zr1 Cl2 89.06(2) . .
Cl3 Zr1 Cl2 90.94(2) 2_556 .
Cl3 Zr1 Cl2 90.94(2) . 2_556
Cl3 Zr1 Cl2 89.06(2) 2_556 2_556
Cl2 Zr1 Cl2 180.0 . 2_556
Cl3 Zr1 Cl1 88.88(2) . .
Cl3 Zr1 Cl1 91.12(2) 2_556 .
Cl2 Zr1 Cl1 90.46(2) . .
Cl2 Zr1 Cl1 89.54(2) 2_556 .
Cl3 Zr1 Cl1 91.12(2) . 2_556
Cl3 Zr1 Cl1 88.88(2) 2_556 2_556
Cl2 Zr1 Cl1 89.54(2) . 2_556
Cl2 Zr1 Cl1 90.46(2) 2_556 2_556
Cl1 Zr1 Cl1 180.0 . 2_556
C11 N1 C18 125.61(16) . .
C11 N1 C24 112.53(15) . .
C18 N1 C24 120.42(15) . .
C5 C1 C2 107.8(2) . .
C5 C1 C01 125.7(3) . .
C2 C1 C01 126.4(3) . .
C5 C1 Ru1 72.52(12) . .
C2 C1 Ru1 69.44(12) . .
C01 C1 Ru1 126.58(17) . .
C1 C2 C3 108.1(2) . .
C1 C2 C02 125.6(3) . .
C3 C2 C02 126.2(3) . .
C1 C2 Ru1 71.91(13) . .
C3 C2 Ru1 70.94(12) . .
C02 C2 Ru1 125.21(17) . .
C4 C3 C2 107.4(2) . .
C4 C3 C03 125.7(2) . .
C2 C3 C03 126.9(2) . .
C4 C3 Ru1 72.98(11) . .
C2 C3 Ru1 70.18(12) . .
C03 C3 Ru1 125.11(17) . .
C5 C4 C3 108.1(2) . .
C5 C4 C04 127.1(2) . .
C3 C4 C04 124.1(2) . .
C5 C4 Ru1 71.26(11) . .
C3 C4 Ru1 68.92(11) . .
C04 C4 Ru1 132.87(16) . .
C1 C5 C4 108.7(2) . .
C1 C5 C05 125.2(2) . .
C4 C5 C05 125.9(2) . .
C1 C5 Ru1 70.04(12) . .
C4 C5 Ru1 71.15(11) . .
C05 C5 Ru1 128.88(15) . .
C7 C6 C10 105.61(17) . .
C7 C6 Ru1 70.91(11) . .
C10 C6 Ru1 71.66(10) . .
C6 C7 C8 110.53(17) . .
C6 C7 Ru1 71.26(11) . .
C8 C7 Ru1 72.57(11) . .
C9 C8 C7 106.61(17) . .
C9 C8 Ru1 71.14(10) . .
C7 C8 Ru1 69.59(11) . .
C8 C9 C10 108.57(17) . .
C8 C9 C24 139.26(18) . .
C10 C9 C24 110.26(16) . .
C8 C9 Ru1 71.78(11) . .
C10 C9 Ru1 70.90(10) . .
C24 C9 Ru1 133.41(13) . .
C11 C10 C9 107.81(16) . .
C11 C10 C6 143.42(18) . .
C9 C10 C6 108.64(16) . .
C11 C10 Ru1 125.72(12) . .
C9 C10 Ru1 71.38(10) . .
C6 C10 Ru1 70.14(11) . .
N1 C11 C10 109.44(16) . .
N1 C11 C12 125.95(17) . .
C10 C11 C12 124.61(17) . .
C17 C12 C13 119.4(2) . .
C17 C12 C11 123.3(2) . .
C13 C12 C11 117.17(19) . .
C14 C13 C12 120.2(2) . .
C15 C14 C13 119.9(3) . .
C14 C15 C16 120.6(2) . .
C15 C16 C17 120.5(2) . .
C16 C17 C12 119.3(2) . .
C23 C18 C19 122.24(19) . .
C23 C18 N1 119.72(17) . .
C19 C18 N1 118.04(18) . .
C20 C19 C18 117.5(2) . .
C20 C19 C191 120.1(2) . .
C18 C19 C191 122.36(19) . .
C21 C20 C19 121.2(2) . .
C20 C21 C22 120.5(2) . .
C21 C22 C23 120.7(2) . .
C22 C23 C18 117.7(2) . .
C22 C23 C231 119.1(2) . .
C18 C23 C231 123.01(19) . .
C9 C24 C25 115.33(17) . .
C9 C24 C26 109.02(16) . .
C25 C24 C26 110.19(18) . .
C9 C24 N1 99.42(14) . .
C25 C24 N1 111.38(15) . .
C26 C24 N1 111.08(17) . .

loop_
_geom_bond_atom_site_label_1
_geom_bond_atom_site_label_2
_geom_bond_distance
_geom_bond_site_symmetry_2
Ru1 C2 2.151(2) .
Ru1 C3 2.161(2) .
Ru1 C7 2.1820(19) .
Ru1 C1 2.184(2) .
Ru1 C6 2.1865(19) .
Ru1 C10 2.2067(18) .
Ru1 C9 2.2131(18) .
Ru1 C4 2.2147(19) .
Ru1 C5 2.2161(19) .
Ru1 C8 2.2213(19) .
Zr1 Cl3 2.4544(6) .
Zr1 Cl3 2.4544(6) 2_556
Zr1 Cl2 2.4721(5) .
Zr1 Cl2 2.4721(5) 2_556
Zr1 Cl1 2.4789(6) .
Zr1 Cl1 2.4789(6) 2_556
N1 C11 1.334(2) .
N1 C18 1.453(2) .
N1 C24 1.537(2) .
C1 C5 1.413(3) .
C1 C2 1.435(4) .
C1 C01 1.500(4) .
C2 C3 1.435(3) .
C2 C02 1.501(4) .
C3 C4 1.429(3) .
C3 C03 1.492(3) .
C4 C5 1.428(3) .
C4 C04 1.503(3) .
C5 C05 1.501(3) .
C6 C7 1.416(3) .
C6 C10 1.438(3) .
C7 C8 1.428(3) .
C8 C9 1.410(3) .
C9 C10 1.429(3) .
C9 C24 1.495(3) .
C10 C11 1.426(3) .
C11 C12 1.471(3) .
C12 C17 1.397(3) .
C12 C13 1.397(3) .
C13 C14 1.387(3) .
C14 C15 1.373(4) .
C15 C16 1.376(4) .
C16 C17 1.391(3) .
C18 C23 1.397(3) .
C18 C19 1.401(3) .
C19 C20 1.391(3) .
C19 C191 1.498(3) .
C20 C21 1.372(4) .
C21 C22 1.382(4) .
C22 C23 1.395(3) .
C23 C231 1.503(3) .
C24 C25 1.520(3) .
C24 C26 1.532(3) .
